data_2007976
loop_
_publ_author_name
'Arena, Antonella'
'Bruno, Giuseppe'
'Panzalorto, Manuela'
'Patan\'e, Salvatore'
'Saitta, Gaetano'
'Scopelliti, Rosario'

_publ_section_title
;
 Tetracyano-<i>p</i>-xylene
;
_journal_issue 12
_journal_name_full 'Acta Crystallographica Section C'
_journal_page_first 2003
_journal_page_last 2005
_journal_paper_doi 10.1107/S0108270198009500
_journal_volume 54
_journal_year 1998
_chemical_formula_moiety 'C12 H6 N4'
_chemical_formula_sum 'C12 H6 N4'
_chemical_formula_weight 206.21
_chemical_name_systematic
;
Tetracyano-p-xylene
;
_space_group_IT_number 15
_symmetry_cell_setting monoclinic
_symmetry_space_group_name_Hall '-C 2yc'
_symmetry_space_group_name_H-M 'C 1 2/c 1'
_cell_angle_alpha 90.00
_cell_angle_beta 101.126(6)
_cell_angle_gamma 90.00
_cell_formula_units_Z 4
_cell_length_a 18.4255(16)
_cell_length_b 7.2396(6)
_cell_length_c 7.6466(5)
_cell_measurement_reflns_used 48
_cell_measurement_temperature 293(2)
_cell_measurement_theta_max 13.5
_cell_measurement_theta_min 5.5
_cell_volume 1000.83(14)
_computing_cell_refinement P3/V
_computing_data_collection 'P3/V (Siemens, 1989)'
_computing_data_reduction 'XDISK (Siemens, 1990)'
_computing_molecular_graphics 'XPW (Siemens, 1996)'
_computing_publication_material 'PARST95 (Nardelli, 1995) and SHELXL-97'
_computing_structure_refinement 'SHELXL-97 (Sheldrick, 1997)'
_computing_structure_solution 'SHELXS-97 (Sheldrick, 1990)'
_diffrn_ambient_temperature 293(2)
_diffrn_measured_fraction_theta_full 0
_diffrn_measured_fraction_theta_max 0.466
_diffrn_measurement_device 'Siemens R3m/V diffractometer'
_diffrn_measurement_method \w-2\q
_diffrn_radiation_monochromator graphite
_diffrn_radiation_source 'fine-focus sealed tube'
_diffrn_radiation_type 'Mo K\a'
_diffrn_radiation_wavelength 0.71073
_diffrn_reflns_av_R_equivalents 0.0097
_diffrn_reflns_av_sigmaI/netI 0.0203
_diffrn_reflns_limit_h_max 25
_diffrn_reflns_limit_h_min 0
_diffrn_reflns_limit_k_max 10
_diffrn_reflns_limit_k_min -2
_diffrn_reflns_limit_l_max 10
_diffrn_reflns_limit_l_min -10
_diffrn_reflns_number 1936
_diffrn_reflns_theta_full 0.50
_diffrn_reflns_theta_max 30.06
_diffrn_reflns_theta_min 2.25
_diffrn_standards_decay_% 0.43
_diffrn_standards_interval_count 197
_diffrn_standards_number 3
_exptl_absorpt_coefficient_mu 0.088
_exptl_absorpt_correction_T_max 0.965
_exptl_absorpt_correction_T_min 0.902
_exptl_absorpt_correction_type '\y scan (Kopfmann & Huber, 1968)'
_exptl_crystal_colour yellow
_exptl_crystal_density_diffrn 1.369
_exptl_crystal_density_meas ?
_exptl_crystal_density_method none
_exptl_crystal_description prismatic
_exptl_crystal_F_000 424
_exptl_crystal_size_max 0.8
_exptl_crystal_size_mid 0.8
_exptl_crystal_size_min 0.4
_refine_diff_density_max 0.337
_refine_diff_density_min -0.201
_refine_ls_extinction_coef 0.004(3)
_refine_ls_extinction_method SHELXL
_refine_ls_goodness_of_fit_ref 0.966
_refine_ls_hydrogen_treatment constr
_refine_ls_matrix_type full
_refine_ls_number_parameters 86
_refine_ls_number_reflns 1467
_refine_ls_number_restraints 0
_refine_ls_restrained_S_all 0.966
_refine_ls_R_factor_all 0.0489
_refine_ls_R_factor_obs 0.0371
_refine_ls_shift/esd_max <0.001
_refine_ls_shift/esd_mean 0.0
_refine_ls_structure_factor_coef Fsqd
_refine_ls_weighting_details 'w = 1/[\s^2^(Fo^2^)+(0.0713P)^2^] where P=(Fo^2^+2Fc^2^)/3'
_refine_ls_weighting_scheme calc
_refine_ls_wR_factor_all 0.1069
_refine_ls_wR_factor_obs 0.1032
_reflns_number_observed 1073
_reflns_number_total 1467
_reflns_observed_criterion >2sigma(I)
_cod_data_source_file na1363.cif
_cod_data_source_block anto
_cod_depositor_comments
;
The following automatic conversions were performed:
'_symmetry_cell_setting' value 'Monoclinic' changed to 'monoclinic'
according to '/home/saulius/struct/CIF-dictionaries/cif_core.dic'
dictionary named 'cif_core.dic' version 2.4.1 from 2010-06-29.

Automatic conversion script
Id: cif_fix_enum 1527 2010-12-29 10:47:43Z saulius 

The following automatic conversions were performed:

'_symmetry_cell_setting' value 'Monoclinic' changed to 'monoclinic'
according to /home/saulius/struct/CIF-dictionaries/cif_core.dic
dictionary named 'cif_core.dic' version 2.4.1 from 2010-06-29.

Automatic conversion script
Id: cif_fix_values 1715 2011-07-08 13:25:40Z adriana 

The following automatic conversions were performed:

'_exptl_crystal_density_meas' value 'not measured' was changed to '?'
- the value is perceived as not measured.

Automatic conversion script
Id: cif_fix_values 3008 2015-01-20 13:52:24Z robertas 

The following automatic conversions were performed:

'_refine_ls_weighting_scheme' value 'calc w =
1/[\s^2^(Fo^2^)+(0.0713P)^2^] where P=(Fo^2^+2Fc^2^)/3' was changed
to 'calc'. New tag '_refine_ls_weighting_details' was created. The
value of the new tag was set to 'w = 1/[\s^2^(Fo^2^)+(0.0713P)^2^]
where P=(Fo^2^+2Fc^2^)/3'.

Automatic conversion script
Id: cif_fix_values 3143 2015-03-26 13:38:13Z robertas 
;
_cod_original_sg_symbol_H-M 'C 2/c'
_cod_database_code 2007976

loop_
_symmetry_equiv_pos_as_xyz
'x, y, z'
'-x, y, -z+1/2'
'x+1/2, y+1/2, z'
'-x+1/2, y+1/2, -z+1/2'
'-x, -y, -z'
'x, -y, z-1/2'
'-x+1/2, -y+1/2, -z'
'x+1/2, -y+1/2, z-1/2'

loop_
_atom_site_label
_atom_site_fract_x
_atom_site_fract_y
_atom_site_fract_z
_atom_site_U_iso_or_equiv
_atom_site_adp_type
_atom_site_calc_flag
_atom_site_refinement_flags
_atom_site_occupancy
_atom_site_disorder_assembly
_atom_site_disorder_group
_atom_site_type_symbol
C1 0.06412(4) 0.40449(12) 0.07499(11) 0.0254(2) Uani d . 1 . . C
C2 0.06236(5) 0.59589(13) 0.08129(13) 0.0322(2) Uani d . 1 . . C
H2 0.1057(7) 0.6658(18) 0.1392(18) 0.048(3) Uiso d . 1 . . H
C3 0.00158(5) 0.30963(13) -0.00665(14) 0.0335(2) Uani d . 1 . . C
H3 0.0026(7) 0.170(2) -0.0143(17) 0.061(4) Uiso d . 1 . . H
C4 0.13493(5) 0.29743(13) 0.15004(12) 0.0286(2) Uani d . 1 . . C
H4 0.1590(6) 0.2611(16) 0.0570(14) 0.035(3) Uiso d . 1 . . H
C5 0.18878(5) 0.41007(14) 0.27310(14) 0.0351(2) Uani d . 1 . . C
N1 0.22855(5) 0.50301(15) 0.36578(15) 0.0542(3) Uani d . 1 . . N
C6 0.11958(5) 0.12708(14) 0.24253(13) 0.0336(2) Uani d . 1 . . C
N2 0.10723(6) -0.00357(13) 0.31300(15) 0.0492(3) Uani d . 1 . . N

loop_
_atom_site_aniso_label
_atom_site_aniso_U_11
_atom_site_aniso_U_22
_atom_site_aniso_U_33
_atom_site_aniso_U_12
_atom_site_aniso_U_13
_atom_site_aniso_U_23
C1 0.0246(4) 0.0233(4) 0.0279(4) 0.0014(3) 0.0036(3) 0.0000(3)
C2 0.0269(4) 0.0239(5) 0.0427(5) -0.0029(4) -0.0013(4) -0.0038(4)
C3 0.0303(5) 0.0208(4) 0.0465(5) 0.0001(4) -0.0002(4) -0.0023(4)
C4 0.0250(4) 0.0266(5) 0.0335(4) 0.0021(3) 0.0039(3) 0.0005(4)
C5 0.0262(4) 0.0337(5) 0.0434(5) -0.0001(4) 0.0021(4) 0.0017(4)
N1 0.0370(5) 0.0584(7) 0.0621(7) -0.0086(5) -0.0033(4) -0.0085(5)
C6 0.0292(4) 0.0296(5) 0.0397(5) 0.0026(4) 0.0010(4) 0.0011(4)
N2 0.0499(6) 0.0378(5) 0.0569(6) -0.0024(4) 0.0031(4) 0.0102(5)

loop_
_atom_type_symbol
_atom_type_description
_atom_type_scat_dispersion_real
_atom_type_scat_dispersion_imag
_atom_type_scat_source
C C 0.0033 0.0016 'International Tables Vol C Tables 4.2.6.8 and 6.1.1.4'
H H 0.0000 0.0000 'International Tables Vol C Tables 4.2.6.8 and 6.1.1.4'
N N 0.0061 0.0033 'International Tables Vol C Tables 4.2.6.8 and 6.1.1.4'

loop_
_geom_angle_atom_site_label_1
_geom_angle_atom_site_label_2
_geom_angle_atom_site_label_3
_geom_angle_site_symmetry_1
_geom_angle_site_symmetry_3
_geom_angle
_geom_angle_publ_flag
C3 C1 C2 . . 119.3(8) ?
C3 C1 C4 . . 119.6(8) ?
C2 C1 C4 . . 121.1(8) ?
C3 C2 C1 5_565 . 120.2(8) ?
C1 C3 C2 . 5_565 120.6(9) ?
C5 C4 C6 . . 108.9(8) y
C5 C4 C1 . . 112.3(8) y
C6 C4 C1 . . 112.0(7) y
N1 C5 C4 . . 177.20(10) y
N2 C6 C4 . . 179.50(10) y

loop_
_geom_bond_atom_site_label_1
_geom_bond_atom_site_label_2
_geom_bond_site_symmetry_2
_geom_bond_distance
_geom_bond_publ_flag
C1 C3 . 1.3830(10) ?
C1 C2 . 1.3870(10) ?
C1 C4 . 1.5310(10) y
C2 C3 5_565 1.3860(10) ?
C3 C2 5_565 1.3860(10) ?
C4 C5 . 1.4750(10) y
C4 C6 . 1.4760(10) y
C5 N1 . 1.1360(10) y
C6 N2 . 1.1330(10) y

loop_
_geom_torsion_atom_site_label_1
_geom_torsion_atom_site_label_2
_geom_torsion_atom_site_label_3
_geom_torsion_atom_site_label_4
_geom_torsion_site_symmetry_4
_geom_torsion
C3 C1 C2 C3 5_565 0.1(2)
C4 C1 C2 C3 5_565 177.6(8)
C2 C1 C3 C2 5_565 -0.1(2)
C4 C1 C3 C2 5_565 -177.6(8)
C3 C1 C4 C5 . -164.4(8)
C2 C1 C4 C5 . 18.10(10)
C3 C1 C4 C6 . -41.50(10)
C2 C1 C4 C6 . 140.9(9)
C6 C4 C5 N1 . -135.0(2)
C1 C4 C5 N1 . -10.0(2)
C5 C4 C6 N2 . 138.00(10)
C1 C4 C6 N2 . 13.00(10)
